data_2243676
loop_
_publ_author_name
'Khaldi, Hafsa'
'Djafri, Ahmed'
'Megrouss, Youcef'
'Khelloul, Nawel'
'Chouaih, Abdelkader'
'Djafri, Ayada'

_publ_section_title
;
 Molecular and crystal structure, Hirshfeld analysis and DFT investigation
 of 3-(furan-2-ylmethylidene)thiazolo[3,4-<i>a</i>]benzimidazole-1-thione
;
_journal_coeditor_code WM5587
_journal_issue 12
_journal_name_full 'Acta Crystallographica Section E'
_journal_page_first 1832
_journal_page_last 1836
_journal_paper_doi 10.1107/S2056989020015017
_journal_volume 76
_journal_year 2020
_chemical_formula_iupac 'C14 H8 N2 O S2'
_chemical_formula_moiety 'C14 H8 N2 O S2'
_chemical_formula_sum 'C14 H8 N2 O S2'
_chemical_formula_weight 284.34
_chemical_name_systematic
;
3-(Furan-2-ylmethylidene)thiazolo[3,4-<i>a</i>]benzimidazole-1-thione
;
_space_group_crystal_system monoclinic
_space_group_IT_number 14
_space_group_name_Hall '-P 2yn'
_space_group_name_H-M_alt 'P 1 21/n 1'
_atom_sites_solution_hydrogens geom
_audit_creation_method SHELXL-2014/7
_cell_angle_alpha 90
_cell_angle_beta 101.572(8)
_cell_angle_gamma 90
_cell_formula_units_Z 4
_cell_length_a 15.768(5)
_cell_length_b 4.7583(15)
_cell_length_c 17.316(6)
_cell_measurement_reflns_used 100
_cell_measurement_temperature 295(2)
_cell_measurement_theta_max 25.325
_cell_measurement_theta_min 1.953
_cell_volume 1272.8(7)
_computing_cell_refinement
;
DENZO and SCALEPACK (Otwinowski & Minor, 1997)
;
_computing_data_collection
;
<i>KappaCCD</i>  (Nonius, 1998)
;
_computing_data_reduction
;
DENZO and SCALEPACK (Otwinowski & Minor, 1997)
;
_computing_molecular_graphics
;
ORTEP-3 for Windows (Farrugia, 2012),
Mercury (Macrae <i>et al.</i>,  2020)
;
_computing_publication_material
;
SHELXL2014 (Sheldrick, 2015),
PLATON (Spek, 2020) and
publCIF (Westrip, 2010)
;
_computing_structure_refinement
;
SHELXL2014 (Sheldrick, 2015)
;
_computing_structure_solution
;
SHELXS97 (Sheldrick, 2008)
;
_diffrn_ambient_temperature 295(2)
_diffrn_measured_fraction_theta_full 0.986
_diffrn_measured_fraction_theta_max 0.978
_diffrn_measurement_device_type 'Nonius Kappa CCD'
_diffrn_measurement_method \q/2\q
_diffrn_radiation_type MoK\a
_diffrn_radiation_wavelength 0.71073
_diffrn_reflns_av_R_equivalents 0.0198
_diffrn_reflns_av_unetI/netI 0.0194
_diffrn_reflns_limit_h_max 18
_diffrn_reflns_limit_h_min -18
_diffrn_reflns_limit_k_max 5
_diffrn_reflns_limit_k_min -5
_diffrn_reflns_limit_l_max 20
_diffrn_reflns_limit_l_min -20
_diffrn_reflns_number 10879
_diffrn_reflns_theta_full 25.242
_diffrn_reflns_theta_max 25.350
_diffrn_reflns_theta_min 3.580
_diffrn_source 'sealed tube'
_exptl_absorpt_coefficient_mu 0.409
_exptl_absorpt_correction_T_max 0.919
_exptl_absorpt_correction_T_min 0.856
_exptl_absorpt_correction_type multi-scan
_exptl_absorpt_process_details
;
(Blessing, 1995)
;
_exptl_crystal_colour colourless
_exptl_crystal_density_diffrn 1.484
_exptl_crystal_description prism
_exptl_crystal_F_000 584
_exptl_crystal_size_max 0.580
_exptl_crystal_size_mid 0.210
_exptl_crystal_size_min 0.200
_refine_diff_density_max 0.166
_refine_diff_density_min -0.174
_refine_ls_extinction_method none
_refine_ls_goodness_of_fit_ref 0.963
_refine_ls_hydrogen_treatment constr
_refine_ls_matrix_type full
_refine_ls_number_parameters 172
_refine_ls_number_reflns 2281
_refine_ls_number_restraints 0
_refine_ls_restrained_S_all 0.963
_refine_ls_R_factor_all 0.0707
_refine_ls_R_factor_gt 0.0515
_refine_ls_shift/su_max 0.000
_refine_ls_shift/su_mean 0.000
_refine_ls_structure_factor_coef Fsqd
_refine_ls_weighting_details 'w=1/[\s^2^(Fo^2^)+(0.0089P)^2^+4.0499P] where P=(Fo^2^+2Fc^2^)/3'
_refine_ls_weighting_scheme calc
_refine_ls_wR_factor_gt 0.1033
_refine_ls_wR_factor_ref 0.1134
_reflns_number_gt 1835
_reflns_number_total 2281
_reflns_threshold_expression 'I > 2\s(I)'
_cod_data_source_file wm5587sup1.cif
_cod_data_source_block I
_cod_original_sg_symbol_H-M 'P 21/n'
_cod_database_code 2243676
_shelx_space_group_comment
;
The symmetry employed for this shelxl refinement is uniquely defined
by the following loop, which should always be used as a source of
symmetry information in preference to the above space-group names.
They are only intended as comments.
;
_shelx_estimated_absorpt_t_min 0.897
_shelx_estimated_absorpt_t_max 0.963

loop_
_space_group_symop_operation_xyz
'x, y, z'
'-x+1/2, y+1/2, -z+1/2'
'-x, -y, -z'
'x-1/2, -y-1/2, z-1/2'

loop_
_atom_site_type_symbol
_atom_site_label
_atom_site_fract_x
_atom_site_fract_y
_atom_site_fract_z
_atom_site_U_iso_or_equiv
_atom_site_adp_type
_atom_site_calc_flag
_atom_site_occupancy
_atom_site_disorder_assembly
_atom_site_disorder_group
S S1 0.01611(6) 0.1179(2) 0.89016(5) 0.0504(3) Uani d 1 . .
S S2 -0.14717(8) -0.2152(3) 0.85975(7) 0.0732(4) Uani d 1 . .
O O1 0.15244(16) 0.5043(6) 0.94349(14) 0.0523(7) Uani d 1 . .
C C14 0.0218(2) -0.4142(8) 0.67488(18) 0.0432(9) Uani d 1 . .
N N1 -0.01982(18) -0.2326(7) 0.77765(15) 0.0436(7) Uani d 1 . .
C C9 -0.0453(2) -0.4245(9) 0.71658(19) 0.0467(9) Uani d 1 . .
C C7 0.0587(2) -0.1218(8) 0.76838(19) 0.0427(9) Uani d 1 . .
C C11 -0.1192(3) -0.7634(9) 0.6302(2) 0.0536(10) Uani d 1 . .
H H11 -0.1661 -0.8825 0.6139 0.064 Uiso calc 1 . .
N N2 0.08686(18) -0.2264(7) 0.70874(15) 0.0430(7) Uani d 1 . .
C C8 -0.0552(2) -0.1294(9) 0.83946(19) 0.0467(9) Uani d 1 . .
C C13 0.0170(2) -0.5792(9) 0.60819(19) 0.0485(10) Uani d 1 . .
H H13 0.0595 -0.5718 0.5780 0.058 Uiso calc 1 . .
C C6 0.0923(2) 0.0822(8) 0.82795(19) 0.0430(9) Uani d 1 . .
C C5 0.1667(2) 0.2165(8) 0.8349(2) 0.0433(9) Uani d 1 . .
H H5 0.1996 0.1713 0.7976 0.052 Uiso calc 1 . .
C C3 0.2789(2) 0.5589(8) 0.9074(2) 0.0490(9) Uani d 1 . .
H H3 0.3240 0.5411 0.8804 0.059 Uiso calc 1 . .
C C10 -0.1160(2) -0.5960(9) 0.6964(2) 0.0503(10) Uani d 1 . .
H H10 -0.1595 -0.6002 0.7255 0.060 Uiso calc 1 . .
C C4 0.2034(2) 0.4222(8) 0.8920(2) 0.0462(9) Uani d 1 . .
C C1 0.2005(3) 0.6951(9) 0.9914(2) 0.0551(10) Uani d 1 . .
H H1 0.1822 0.7867 1.0326 0.066 Uiso calc 1 . .
C C2 0.2770(3) 0.7349(9) 0.9723(2) 0.0540(10) Uani d 1 . .
H H2 0.3206 0.8552 0.9969 0.065 Uiso calc 1 . .
C C12 -0.0534(3) -0.7544(9) 0.5885(2) 0.0574(11) Uani d 1 . .
H H12 -0.0568 -0.8722 0.5452 0.069 Uiso calc 1 . .

loop_
_atom_site_aniso_label
_atom_site_aniso_U_11
_atom_site_aniso_U_22
_atom_site_aniso_U_33
_atom_site_aniso_U_12
_atom_site_aniso_U_13
_atom_site_aniso_U_23
S1 0.0569(6) 0.0590(6) 0.0373(5) -0.0007(5) 0.0142(4) -0.0071(5)
S2 0.0644(7) 0.0958(10) 0.0690(7) -0.0167(7) 0.0360(6) -0.0209(7)
O1 0.0584(16) 0.0575(17) 0.0423(14) -0.0015(14) 0.0132(12) -0.0078(13)
C14 0.053(2) 0.047(2) 0.0274(16) 0.0062(19) 0.0031(15) 0.0015(17)
N1 0.0464(17) 0.0520(19) 0.0331(15) 0.0008(15) 0.0099(13) 0.0005(14)
C9 0.052(2) 0.052(2) 0.0342(18) 0.0062(19) 0.0032(16) 0.0032(18)
C7 0.048(2) 0.050(2) 0.0316(17) 0.0049(18) 0.0099(15) 0.0058(17)
C11 0.058(2) 0.058(3) 0.040(2) 0.000(2) -0.0011(17) -0.003(2)
N2 0.0497(17) 0.0521(19) 0.0271(14) 0.0028(15) 0.0079(13) 0.0038(14)
C8 0.052(2) 0.056(2) 0.0347(18) 0.0025(19) 0.0132(16) -0.0015(18)
C13 0.060(2) 0.056(3) 0.0300(17) 0.009(2) 0.0082(16) 0.0036(18)
C6 0.049(2) 0.049(2) 0.0316(17) 0.0033(19) 0.0103(15) -0.0033(17)
C5 0.054(2) 0.040(2) 0.0389(18) 0.0017(18) 0.0157(16) 0.0063(17)
C3 0.055(2) 0.053(3) 0.0399(19) -0.003(2) 0.0102(17) -0.0020(18)
C10 0.057(2) 0.058(3) 0.0334(18) 0.004(2) 0.0020(16) 0.0011(19)
C4 0.055(2) 0.046(2) 0.0377(19) 0.0021(19) 0.0106(16) 0.0023(18)
C1 0.069(3) 0.055(3) 0.041(2) 0.003(2) 0.0097(19) -0.010(2)
C2 0.061(2) 0.057(3) 0.041(2) -0.006(2) 0.0041(18) -0.006(2)
C12 0.072(3) 0.059(3) 0.037(2) 0.013(2) -0.0003(19) -0.008(2)

loop_
_atom_type_symbol
_atom_type_description
_atom_type_scat_dispersion_real
_atom_type_scat_dispersion_imag
_atom_type_scat_source
C C 0.0033 0.0016 'International Tables Vol C Tables 4.2.6.8 and 6.1.1.4'
H H 0.0000 0.0000 'International Tables Vol C Tables 4.2.6.8 and 6.1.1.4'
O O 0.0106 0.0060 'International Tables Vol C Tables 4.2.6.8 and 6.1.1.4'
N N 0.0061 0.0033 'International Tables Vol C Tables 4.2.6.8 and 6.1.1.4'
S S 0.1246 0.1234 'International Tables Vol C Tables 4.2.6.8 and 6.1.1.4'

loop_
_geom_angle_atom_site_label_1
_geom_angle_atom_site_label_2
_geom_angle_atom_site_label_3
_geom_angle_site_symmetry_1
_geom_angle_site_symmetry_3
_geom_angle
_geom_angle_publ_flag
C8 S1 C6 . . 94.40(17) ?
C1 O1 C4 . . 105.1(3) ?
C13 C14 C9 . . 119.3(4) ?
C13 C14 N2 . . 128.7(3) ?
C9 C14 N2 . . 112.0(3) ?
C7 N1 C8 . . 117.4(3) ?
C7 N1 C9 . . 106.9(3) ?
C8 N1 C9 . . 135.7(3) ?
C10 C9 N1 . . 132.9(3) ?
C10 C9 C14 . . 123.5(3) ?
N1 C9 C14 . . 103.6(3) ?
N2 C7 N1 . . 113.7(3) ?
N2 C7 C6 . . 133.7(3) ?
N1 C7 C6 . . 112.6(3) ?
C12 C11 C10 . . 120.5(4) ?
C12 C11 H11 . . 119.7 ?
C10 C11 H11 . . 119.7 ?
C7 N2 C14 . . 103.8(3) ?
N1 C8 S2 . . 126.5(3) ?
N1 C8 S1 . . 108.0(3) ?
S2 C8 S1 . . 125.5(2) ?
C12 C13 C14 . . 117.1(4) ?
C12 C13 H13 . . 121.4 ?
C14 C13 H13 . . 121.4 ?
C5 C6 C7 . . 125.8(3) ?
C5 C6 S1 . . 126.6(3) ?
C7 C6 S1 . . 107.6(3) ?
C6 C5 C4 . . 128.6(3) ?
C6 C5 H5 . . 115.7 ?
C4 C5 H5 . . 115.7 ?
C4 C3 C2 . . 106.7(3) ?
C4 C3 H3 . . 126.6 ?
C2 C3 H3 . . 126.6 ?
C9 C10 C11 . . 116.5(4) ?
C9 C10 H10 . . 121.8 ?
C11 C10 H10 . . 121.8 ?
C3 C4 O1 . . 110.3(3) ?
C3 C4 C5 . . 133.8(3) ?
O1 C4 C5 . . 115.9(3) ?
C2 C1 O1 . . 111.6(3) ?
C2 C1 H1 . . 124.2 ?
O1 C1 H1 . . 124.2 ?
C1 C2 C3 . . 106.3(4) ?
C1 C2 H2 . . 126.8 ?
C3 C2 H2 . . 126.8 ?
C13 C12 C11 . . 123.0(4) ?
C13 C12 H12 . . 118.5 ?
C11 C12 H12 . . 118.5 ?

loop_
_geom_bond_atom_site_label_1
_geom_bond_atom_site_label_2
_geom_bond_site_symmetry_2
_geom_bond_distance
_geom_bond_publ_flag
S1 C8 . 1.739(4) ?
S1 C6 . 1.775(3) ?
S2 C8 . 1.612(4) ?
O1 C1 . 1.354(5) ?
O1 C4 . 1.372(4) ?
C14 C13 . 1.386(5) ?
C14 C9 . 1.397(5) ?
C14 N2 . 1.397(5) ?
N1 C7 . 1.384(4) ?
N1 C8 . 1.392(4) ?
N1 C9 . 1.394(5) ?
C9 C10 . 1.368(5) ?
C7 N2 . 1.302(4) ?
C7 C6 . 1.438(5) ?
C11 C12 . 1.378(5) ?
C11 C10 . 1.388(5) ?
C11 H11 . 0.9300 ?
C13 C12 . 1.376(6) ?
C13 H13 . 0.9300 ?
C6 C5 . 1.320(5) ?
C5 C4 . 1.429(5) ?
C5 H5 . 0.9300 ?
C3 C4 . 1.336(5) ?
C3 C2 . 1.407(5) ?
C3 H3 . 0.9300 ?
C10 H10 . 0.9300 ?
C1 C2 . 1.326(5) ?
C1 H1 . 0.9300 ?
C2 H2 . 0.9300 ?
C12 H12 . 0.9300 ?

loop_
_geom_hbond_atom_site_label_D
_geom_hbond_atom_site_label_H
_geom_hbond_atom_site_label_A
_geom_hbond_site_symmetry_A
_geom_hbond_distance_DH
_geom_hbond_distance_HA
_geom_hbond_distance_DA
_geom_hbond_angle_DHA
C10 H10 S2 . 0.93 2.94 3.476(4) 118.5
C3 H3 N2 2_556 0.93 2.62 3.474(5) 153.6
C1 H1 S2 3_567 0.93 2.89 3.788(4) 162.7

loop_
_geom_torsion_atom_site_label_1
_geom_torsion_atom_site_label_2
_geom_torsion_atom_site_label_3
_geom_torsion_atom_site_label_4
_geom_torsion_site_symmetry_1
_geom_torsion_site_symmetry_2
_geom_torsion_site_symmetry_3
_geom_torsion_site_symmetry_4
_geom_torsion
_geom_torsion_publ_flag
C7 N1 C9 C10 . . . . 179.5(4) ?
C8 N1 C9 C10 . . . . -3.1(7) ?
C7 N1 C9 C14 . . . . 0.3(4) ?
C8 N1 C9 C14 . . . . 177.7(4) ?
C13 C14 C9 C10 . . . . 1.7(6) ?
N2 C14 C9 C10 . . . . -178.7(3) ?
C13 C14 C9 N1 . . . . -179.0(3) ?
N2 C14 C9 N1 . . . . 0.6(4) ?
C8 N1 C7 N2 . . . . -179.2(3) ?
C9 N1 C7 N2 . . . . -1.2(4) ?
C8 N1 C7 C6 . . . . 1.8(5) ?
C9 N1 C7 C6 . . . . 179.7(3) ?
N1 C7 N2 C14 . . . . 1.5(4) ?
C6 C7 N2 C14 . . . . -179.7(4) ?
C13 C14 N2 C7 . . . . 178.2(4) ?
C9 C14 N2 C7 . . . . -1.3(4) ?
C7 N1 C8 S2 . . . . 177.2(3) ?
C9 N1 C8 S2 . . . . 0.0(6) ?
C7 N1 C8 S1 . . . . -1.2(4) ?
C9 N1 C8 S1 . . . . -178.4(3) ?
C6 S1 C8 N1 . . . . 0.3(3) ?
C6 S1 C8 S2 . . . . -178.1(3) ?
C9 C14 C13 C12 . . . . -2.5(5) ?
N2 C14 C13 C12 . . . . 178.0(4) ?
N2 C7 C6 C5 . . . . -0.5(7) ?
N1 C7 C6 C5 . . . . 178.3(4) ?
N2 C7 C6 S1 . . . . 179.8(4) ?
N1 C7 C6 S1 . . . . -1.4(4) ?
C8 S1 C6 C5 . . . . -179.0(4) ?
C8 S1 C6 C7 . . . . 0.7(3) ?
C7 C6 C5 C4 . . . . 179.5(4) ?
S1 C6 C5 C4 . . . . -0.9(6) ?
N1 C9 C10 C11 . . . . -179.7(4) ?
C14 C9 C10 C11 . . . . -0.7(6) ?
C12 C11 C10 C9 . . . . 0.5(6) ?
C2 C3 C4 O1 . . . . 0.7(4) ?
C2 C3 C4 C5 . . . . -179.5(4) ?
C1 O1 C4 C3 . . . . -0.6(4) ?
C1 O1 C4 C5 . . . . 179.5(3) ?
C6 C5 C4 C3 . . . . 175.6(4) ?
C6 C5 C4 O1 . . . . -4.5(6) ?
C4 O1 C1 C2 . . . . 0.2(4) ?
O1 C1 C2 C3 . . . . 0.2(5) ?
C4 C3 C2 C1 . . . . -0.5(5) ?
C14 C13 C12 C11 . . . . 2.4(6) ?
C10 C11 C12 C13 . . . . -1.4(6) ?

_cod_database_fobs_code 2243676
